data_4300532
loop_
_publ_author_name
'K. Muller-Buschbaum, Catharina C. Quitmann'

_publ_section_title
;
Homoleptic Rare Earth Dipyridylamides [Ln2(N(NC5H4)2)6],
Ln = Ce, Nd, Sm, Ho,
;
_journal_name_full 'Inorganic Chemistry'
_journal_year 2006
_chemical_formula_moiety '[Sm(N(C5H4N)2)3)]2'
_chemical_formula_sum 'C60 H48 N18 Sm2'
_chemical_formula_weight 1321.88
_chemical_name_common Samarium-tris-(dipyridylamide)
_space_group_IT_number 14
_symmetry_cell_setting monoclinic
_symmetry_space_group_name_Hall '-P 2yn'
_symmetry_space_group_name_H-M 'P 1 21/n 1'
_cell_angle_alpha 90.00
_cell_angle_beta 101.232(9)
_cell_angle_gamma 90.00
_cell_formula_units_Z 2
_cell_length_a 10.7031(13)
_cell_length_b 15.2735(15)
_cell_length_c 16.3572(18)
_cell_measurement_temperature 170(2)
_cell_volume 2622.8(5)
_diffrn_ambient_temperature 170(2)
_exptl_crystal_density_diffrn 1.674
_cod_duplicate_entry 4300527
_cod_original_sg_symbol_H-M 'P 21/n'
_cod_database_code 4300532

loop_
_symmetry_equiv_pos_as_xyz
'x, y, z'
'-x+1/2, y+1/2, -z+1/2'
'-x, -y, -z'
'x-1/2, -y-1/2, z-1/2'

loop_
_atom_site_label
_atom_site_type_symbol
_atom_site_fract_x
_atom_site_fract_y
_atom_site_fract_z
_atom_site_U_iso_or_equiv
_atom_site_adp_type
_atom_site_occupancy
_atom_site_symmetry_multiplicity
_atom_site_calc_flag
_atom_site_refinement_flags
_atom_site_disorder_assembly
_atom_site_disorder_group
Sm1 Sm 0.582469(19) 0.900699(13) 0.073079(13) 0.02146(8) Uani 1 1 d . . .
N1 N 0.6107(3) 0.9144(2) 0.2237(2) 0.0242(7) Uani 1 1 d . . .
C1 C 0.4858(4) 0.9219(3) 0.2308(3) 0.0256(9) Uani 1 1 d . . .
H1 H 0.236(5) 0.954(4) 0.089(4) 0.038(15) Uiso 1 1 d . . .
N2 N 0.4096(4) 0.9343(2) 0.1540(2) 0.0259(8) Uani 1 1 d . . .
C2 C 0.2827(5) 0.9394(3) 0.1473(3) 0.0310(9) Uani 1 1 d . . .
H2 H 0.135(6) 0.935(4) 0.209(4) 0.044(16) Uiso 1 1 d . . .
N3 N 0.6990(4) 0.9247(3) 0.3692(2) 0.0345(9) Uani 1 1 d . . .
C3 C 0.2222(5) 0.9315(4) 0.2139(3) 0.0360(11) Uani 1 1 d . . .
H3 H 0.259(6) 0.912(4) 0.340(4) 0.056(19) Uiso 1 1 d . . .
N4 N 0.6901(3) 0.7605(2) 0.0977(2) 0.0260(8) Uani 1 1 d . . .
C4 C 0.2994(5) 0.9189(4) 0.2928(3) 0.0387(12) Uani 1 1 d . . .
H4 H 0.479(7) 0.910(4) 0.353(5) 0.06(2) Uiso 1 1 d . . .
N5 N 0.4823(4) 0.7561(3) 0.1023(2) 0.0290(8) Uani 1 1 d . . .
C5 C 0.4289(5) 0.9144(3) 0.3021(3) 0.0344(10) Uani 1 1 d . . .
H5 H 0.834(6) 0.858(4) 0.218(4) 0.041(16) Uiso 1 1 d . . .
N6 N 0.8925(4) 0.7888(3) 0.0785(2) 0.0290(8) Uani 1 1 d . . .
C6 C 0.7112(4) 0.9045(3) 0.2918(3) 0.0266(8) Uani 1 1 d . . .
H6 H 1.011(5) 0.846(3) 0.327(3) 0.026(13) Uiso 1 1 d . . .
N7 N 0.4266(3) 0.9274(3) -0.0667(2) 0.0260(7) Uani 1 1 d . . .
C7 C 0.8282(5) 0.8747(3) 0.2738(3) 0.0312(10) Uani 1 1 d . . .
H7 H 0.990(6) 0.882(4) 0.461(4) 0.050(17) Uiso 1 1 d . . .
N8 N 0.2325(4) 0.9930(3) -0.0765(2) 0.0273(8) Uani 1 1 d . . .
C8 C 0.9326(5) 0.8660(3) 0.3384(3) 0.0359(11) Uani 1 1 d . . .
H8 H 0.789(6) 0.933(4) 0.486(4) 0.043(16) Uiso 1 1 d . . .
N9 N 0.6176(3) 0.8629(3) -0.0712(2) 0.0268(8) Uani 1 1 d . . .
C9 C 0.9189(5) 0.8860(4) 0.4189(3) 0.0431(13) Uani 1 1 d . . .
H9 H 0.305(5) 0.755(4) 0.108(3) 0.033(14) Uiso 1 1 d . . .
C10 C 0.8026(5) 0.9153(4) 0.4311(3) 0.0405(12) Uani 1 1 d . . .
H10 H 0.297(6) 0.616(4) 0.167(4) 0.038(15) Uiso 1 1 d . . .
C11 C 0.5936(4) 0.7101(3) 0.1167(3) 0.0261(9) Uani 1 1 d . . .
H11 H 0.488(6) 0.530(5) 0.195(4) 0.054(19) Uiso 1 1 d . . .
C12 C 0.3776(5) 0.7200(3) 0.1213(3) 0.0347(10) Uani 1 1 d . . .
H12 H 0.678(6) 0.598(4) 0.167(3) 0.035(14) Uiso 1 1 d . . .
C13 C 0.3741(5) 0.6372(4) 0.1537(3) 0.0391(11) Uani 1 1 d . . .
H13 H 0.752(6) 0.601(4) 0.052(4) 0.044(16) Uiso 1 1 d . . .
C14 C 0.4874(5) 0.5908(3) 0.1699(3) 0.0383(11) Uani 1 1 d . . .
H14 H 0.942(6) 0.555(4) 0.012(4) 0.052(17) Uiso 1 1 d . . .
C15 C 0.5982(5) 0.6256(3) 0.1524(3) 0.0334(10) Uani 1 1 d . . .
H15 H 1.101(5) 0.670(4) 0.006(3) 0.034(14) Uiso 1 1 d . . .
C16 C 0.8005(4) 0.7277(3) 0.0782(3) 0.0271(9) Uani 1 1 d . . .
H16 H 1.064(6) 0.808(5) 0.055(4) 0.052(18) Uiso 1 1 d . . .
C17 C 0.8174(5) 0.6413(3) 0.0527(3) 0.0359(11) Uani 1 1 d . . .
H17 H 0.058(5) 1.046(4) -0.082(3) 0.037(15) Uiso 1 1 d . . .
C18 C 0.9303(6) 0.6195(4) 0.0267(4) 0.0432(13) Uani 1 1 d . . .
H18 H -0.050(6) 0.918(4) -0.122(3) 0.035(14) Uiso 1 1 d . . .
C19 C 1.0246(5) 0.6823(4) 0.0272(3) 0.0421(12) Uani 1 1 d . . .
H19 H 0.047(5) 0.784(4) -0.141(3) 0.038(14) Uiso 1 1 d . . .
C20 C 1.0002(5) 0.7650(4) 0.0536(3) 0.0349(11) Uani 1 1 d . . .
H20 H 0.281(6) 0.791(4) -0.121(4) 0.043(16) Uiso 1 1 d . . .
C21 C 0.2940(4) 0.9180(3) -0.0864(3) 0.0231(8) Uani 1 1 d . . .
H21 H 0.383(8) 0.879(5) -0.228(5) 0.07(2) Uiso 1 1 d . . .
C22 C 0.1032(4) 0.9916(3) -0.0891(3) 0.0312(10) Uani 1 1 d . . .
H22 H 0.539(5) 0.817(4) -0.299(4) 0.042(15) Uiso 1 1 d . . .
C23 C 0.0337(5) 0.9171(3) -0.1129(3) 0.0348(11) Uani 1 1 d . . .
H23 H 0.739(5) 0.780(4) -0.220(3) 0.039(15) Uiso 1 1 d . . .
C24 C 0.0980(5) 0.8404(3) -0.1248(3) 0.0351(11) Uani 1 1 d . . .
H24 H 0.784(5) 0.812(3) -0.079(3) 0.029(13) Uiso 1 1 d . . .
C25 C 0.2287(4) 0.8396(3) -0.1115(3) 0.0300(10) Uani 1 1 d . . .
C26 C 0.5010(4) 0.8826(3) -0.1142(2) 0.0228(8) Uani 1 1 d . . .
C27 C 0.4652(5) 0.8647(3) -0.2003(3) 0.0299(9) Uani 1 1 d . . .
C28 C 0.5534(5) 0.8278(3) -0.2401(3) 0.0345(10) Uani 1 1 d . . .
C29 C 0.6752(5) 0.8066(3) -0.1951(3) 0.0347(10) Uani 1 1 d . . .
C30 C 0.7025(4) 0.8244(3) -0.1115(3) 0.0296(10) Uani 1 1 d . . .

loop_
_atom_site_aniso_label
_atom_site_aniso_U_11
_atom_site_aniso_U_22
_atom_site_aniso_U_33
_atom_site_aniso_U_23
_atom_site_aniso_U_13
_atom_site_aniso_U_12
Sm1 0.02280(11) 0.02173(11) 0.01933(11) 0.00088(9) 0.00287(7) 0.00300(9)
N1 0.0255(17) 0.0235(19) 0.0227(17) 0.0010(14) 0.0022(14) 0.0007(14)
C1 0.030(2) 0.022(2) 0.026(2) 0.0010(16) 0.0071(17) 0.0016(16)
N2 0.0304(19) 0.0225(18) 0.0238(18) 0.0018(14) 0.0024(15) 0.0011(15)
C2 0.030(2) 0.029(2) 0.035(2) 0.0030(19) 0.0067(19) 0.0043(18)
N3 0.041(2) 0.038(2) 0.0226(18) 0.0004(16) 0.0010(16) -0.0022(18)
C3 0.030(2) 0.043(3) 0.038(3) 0.004(2) 0.011(2) 0.005(2)
N4 0.0234(18) 0.0257(19) 0.0288(19) 0.0007(15) 0.0051(15) 0.0064(14)
C4 0.038(3) 0.047(3) 0.035(3) 0.003(2) 0.018(2) 0.002(2)
N5 0.0265(19) 0.028(2) 0.031(2) 0.0000(15) 0.0032(15) 0.0004(15)
C5 0.039(3) 0.041(3) 0.025(2) 0.004(2) 0.0097(19) 0.001(2)
N6 0.0275(18) 0.032(2) 0.0274(18) 0.0025(16) 0.0046(15) 0.0061(16)
C6 0.032(2) 0.020(2) 0.025(2) 0.0023(17) -0.0003(17) -0.0010(17)
N7 0.0253(18) 0.0276(18) 0.0252(18) -0.0008(15) 0.0055(14) 0.0025(14)
C7 0.031(2) 0.031(2) 0.029(2) 0.0007(18) -0.0001(19) -0.0005(18)
N8 0.0281(19) 0.0267(19) 0.0259(18) 0.0009(15) 0.0023(15) 0.0037(15)
C8 0.028(2) 0.030(2) 0.046(3) 0.005(2) -0.002(2) -0.0005(19)
N9 0.0245(18) 0.0278(19) 0.0279(19) 0.0032(15) 0.0043(15) 0.0007(15)
C9 0.042(3) 0.048(3) 0.032(3) 0.011(2) -0.012(2) -0.009(2)
C10 0.048(3) 0.045(3) 0.025(2) 0.002(2) -0.001(2) -0.011(2)
C11 0.034(2) 0.020(2) 0.023(2) -0.0013(16) 0.0017(17) 0.0017(17)
C12 0.032(2) 0.027(2) 0.046(3) -0.005(2) 0.010(2) -0.0013(19)
C13 0.043(3) 0.036(3) 0.042(3) -0.007(2) 0.019(2) -0.007(2)
C14 0.055(3) 0.029(3) 0.033(2) 0.001(2) 0.013(2) 0.002(2)
C15 0.041(3) 0.030(2) 0.027(2) 0.0005(18) 0.003(2) 0.007(2)
C16 0.030(2) 0.028(2) 0.023(2) 0.0025(17) 0.0025(17) 0.0080(17)
C17 0.040(3) 0.030(3) 0.039(3) -0.003(2) 0.011(2) 0.006(2)
C18 0.051(3) 0.041(3) 0.040(3) 0.000(2) 0.015(2) 0.015(2)
C19 0.038(3) 0.054(3) 0.037(3) 0.002(2) 0.013(2) 0.014(2)
C20 0.031(2) 0.047(3) 0.027(2) 0.005(2) 0.0053(19) 0.005(2)
C21 0.026(2) 0.023(2) 0.0193(18) 0.0024(15) 0.0014(15) -0.0009(16)
C22 0.027(2) 0.034(3) 0.034(2) 0.004(2) 0.0080(18) 0.0001(19)
C23 0.022(2) 0.039(3) 0.042(3) 0.006(2) 0.0047(19) -0.0030(19)
C24 0.033(2) 0.035(3) 0.036(3) 0.003(2) 0.005(2) -0.006(2)
C25 0.029(2) 0.028(2) 0.034(2) -0.0012(19) 0.0075(19) 0.0003(18)
C26 0.027(2) 0.023(2) 0.0182(18) -0.0002(15) 0.0035(15) 0.0004(16)
C27 0.033(2) 0.032(2) 0.023(2) -0.0020(18) 0.0011(18) -0.0022(19)
C28 0.041(3) 0.037(3) 0.025(2) -0.0076(19) 0.006(2) -0.004(2)
C29 0.037(3) 0.037(3) 0.032(2) -0.002(2) 0.011(2) 0.004(2)
C30 0.024(2) 0.038(3) 0.028(2) 0.0030(19) 0.0085(18) 0.0039(18)

loop_
_geom_bond_atom_site_label_1
_geom_bond_atom_site_label_2
_geom_bond_distance
_geom_bond_site_symmetry_2
_geom_bond_publ_flag
Sm1 N4 2.428(4) . ?
Sm1 N1 2.432(4) . ?
Sm1 N9 2.528(4) . ?
Sm1 N2 2.529(4) . ?
Sm1 N5 2.540(4) . ?
Sm1 N8 2.553(4) 3_675 ?
Sm1 N7 2.587(4) . ?
Sm1 N7 2.628(4) 3_675 ?
Sm1 C1 2.978(4) . ?
Sm1 C11 2.994(4) . ?
Sm1 C26 3.030(4) . ?
Sm1 C21 3.057(4) 3_675 ?
N1 C1 1.369(6) . ?
N1 C6 1.398(5) . ?
C1 N2 1.370(6) . ?
C1 C5 1.421(6) . ?
N2 C2 1.344(6) . ?
C2 C3 1.377(7) . ?
N3 C6 1.334(6) . ?
N3 C10 1.356(6) . ?
C3 C4 1.404(7) . ?
N4 C11 1.371(6) . ?
N4 C16 1.377(6) . ?
C4 C5 1.367(7) . ?
N5 C12 1.339(6) . ?
N5 C11 1.363(6) . ?
N6 C20 1.344(6) . ?
N6 C16 1.357(6) . ?
C6 C7 1.415(7) . ?
N7 C26 1.396(6) . ?
N7 C21 1.400(6) . ?
N7 Sm1 2.628(4) 3_675 ?
C7 C8 1.386(7) . ?
N8 C21 1.347(6) . ?
N8 C22 1.359(6) . ?
N8 Sm1 2.553(4) 3_675 ?
C8 C9 1.387(8) . ?
N9 C26 1.342(5) . ?
N9 C30 1.356(6) . ?
C9 C10 1.374(9) . ?
C11 C15 1.413(7) . ?
C12 C13 1.375(8) . ?
C13 C14 1.385(8) . ?
C14 C15 1.380(8) . ?
C16 C17 1.406(7) . ?
C17 C18 1.398(8) . ?
C18 C19 1.391(9) . ?
C19 C20 1.377(8) . ?
C21 C25 1.407(6) . ?
C21 Sm1 3.057(4) 3_675 ?
C22 C23 1.373(7) . ?
C23 C24 1.392(7) . ?
C24 C25 1.374(7) . ?
C26 C27 1.412(6) . ?
C27 C28 1.368(7) . ?
C28 C29 1.405(7) . ?
C29 C30 1.369(7) . ?
